data_7117510
loop_
_publ_author_name
'R. N. Prasad Tulichala'
'K. C. Kumara Swamy'

_publ_section_title
;
 Palladium-catalysed decarboxylative nitrile insertion via C-H activation
 or self-coupling of indole-2-carboxylic acids: a new route to
 indolocarbolines and triindoles
;
_journal_name_full Chem.Commun.
_journal_page_first 12008
_journal_paper_doi 10.1039/C5cc03160e
_journal_volume 51
_journal_year 2015
_chemical_formula_sum 'C30 H27 N3 O3'
_chemical_formula_weight 477.55
_chemical_name_systematic
; 
 ? 
;
_space_group_IT_number 29
_symmetry_cell_setting orthorhombic
_symmetry_space_group_name_Hall 'P 2c -2ac'
_symmetry_space_group_name_H-M 'P c a 21'
_atom_sites_solution_hydrogens geom
_atom_sites_solution_primary direct
_atom_sites_solution_secondary difmap
_audit_creation_method SHELXL-97
_audit_update_record
;
2014-10-16 deposited with the CCDC.
2015-06-16 downloaded from the CCDC.
;
_cell_angle_alpha 90.00
_cell_angle_beta 90.00
_cell_angle_gamma 90.00
_cell_formula_units_Z 8
_cell_length_a 21.214(3)
_cell_length_b 8.2654(11)
_cell_length_c 27.017(4)
_cell_measurement_temperature 298(2)
_cell_measurement_theta_max 21.86
_cell_measurement_theta_min 2.44
_cell_volume 4737.2(12)
_computing_cell_refinement 'Bruker SMART'
_computing_data_collection 'Bruker SMART'
_computing_data_reduction 'Bruker SAINT'
_computing_molecular_graphics 'Bruker SHELXTL'
_computing_publication_material 'Bruker SHELXTL'
_computing_structure_refinement 'SHELXL-97 (Sheldrick, 1997)'
_computing_structure_solution 'SHELXS-97 (Sheldrick, 1990)'
_diffrn_ambient_temperature 298(2)
_diffrn_measured_fraction_theta_full 1.000
_diffrn_measured_fraction_theta_max 1.000
_diffrn_measurement_device_type 'CCD area detector'
_diffrn_measurement_method 'phi and omega scans'
_diffrn_radiation_monochromator graphite
_diffrn_radiation_source 'fine-focus sealed tube'
_diffrn_radiation_type MoK\a
_diffrn_radiation_wavelength 0.71073
_diffrn_reflns_av_R_equivalents 0.0787
_diffrn_reflns_av_sigmaI/netI 0.0479
_diffrn_reflns_limit_h_max 25
_diffrn_reflns_limit_h_min -25
_diffrn_reflns_limit_k_max 9
_diffrn_reflns_limit_k_min -9
_diffrn_reflns_limit_l_max 32
_diffrn_reflns_limit_l_min -32
_diffrn_reflns_number 43207
_diffrn_reflns_theta_full 25.00
_diffrn_reflns_theta_max 25.00
_diffrn_reflns_theta_min 1.92
_exptl_absorpt_coefficient_mu 0.088
_exptl_absorpt_correction_type none
_exptl_crystal_colour colorless
_exptl_crystal_density_diffrn 1.339
_exptl_crystal_density_method 'not measured'
_exptl_crystal_description needle
_exptl_crystal_F_000 2016
_exptl_crystal_size_max 0.36
_exptl_crystal_size_mid 0.24
_exptl_crystal_size_min 0.12
_refine_diff_density_max 0.167
_refine_diff_density_min -0.146
_refine_diff_density_rms 0.034
_refine_ls_abs_structure_details 'Flack H D (1983), Acta Cryst. A39, 876-881'
_refine_ls_abs_structure_Flack 1.1(12)
_refine_ls_extinction_method none
_refine_ls_goodness_of_fit_ref 1.056
_refine_ls_hydrogen_treatment mixed
_refine_ls_matrix_type full
_refine_ls_number_parameters 661
_refine_ls_number_reflns 8319
_refine_ls_number_restraints 1
_refine_ls_restrained_S_all 1.056
_refine_ls_R_factor_all 0.0646
_refine_ls_R_factor_gt 0.0534
_refine_ls_shift/su_max 0.001
_refine_ls_shift/su_mean 0.000
_refine_ls_structure_factor_coef Fsqd
_refine_ls_weighting_details 'calc w=1/[\s^2^(Fo^2^)+(0.0667P)^2^+0.0000P] where P=(Fo^2^+2Fc^2^)/3'
_refine_ls_weighting_scheme calc
_refine_ls_wR_factor_gt 0.1193
_refine_ls_wR_factor_ref 0.1249
_reflns_number_gt 6938
_reflns_number_total 8319
_reflns_threshold_expression >2sigma(I)
_cod_data_source_file c5cc03160e2-1.cif
_cod_data_source_block compound-30
_cod_original_cell_volume 4737.3(11)
_cod_original_sg_symbol_H-M 'Pca2(1) '
_cod_database_code 7117510

loop_
_symmetry_equiv_pos_as_xyz
'x, y, z'
'-x, -y, z+1/2'
'x+1/2, -y, z'
'-x+1/2, y, z+1/2'

loop_
_atom_site_label
_atom_site_type_symbol
_atom_site_fract_x
_atom_site_fract_y
_atom_site_fract_z
_atom_site_U_iso_or_equiv
_atom_site_adp_type
_atom_site_occupancy
_atom_site_symmetry_multiplicity
_atom_site_calc_flag
_atom_site_refinement_flags
_atom_site_disorder_assembly
_atom_site_disorder_group
N5 N 0.39739(10) 0.7974(3) 0.42558(9) 0.0506(6) Uani 1 1 d . . .
C50 C 0.43292(12) 0.7267(3) 0.34847(11) 0.0470(7) Uani 1 1 d . . .
C40 C 0.54248(12) 0.6115(3) 0.38126(11) 0.0468(6) Uani 1 1 d . . .
C38 C 0.55675(13) 0.6530(3) 0.47162(11) 0.0509(7) Uani 1 1 d . . .
C49 C 0.38201(12) 0.7890(3) 0.37567(11) 0.0471(7) Uani 1 1 d . . .
C41 C 0.57675(12) 0.5322(3) 0.34213(12) 0.0482(7) Uani 1 1 d . . .
C48 C 0.45923(12) 0.7394(3) 0.42991(11) 0.0454(7) Uani 1 1 d . . .
N6 N 0.63290(10) 0.5098(3) 0.41366(10) 0.0560(7) Uani 1 1 d . . .
C31 C 0.57904(14) 0.6608(3) 0.52262(12) 0.0554(8) Uani 1 1 d . . .
C47 C 0.48214(12) 0.6892(3) 0.38409(11) 0.0434(6) Uani 1 1 d . . .
C51 C 0.42759(14) 0.7196(3) 0.29702(12) 0.0551(7) Uani 1 1 d . . .
H5 H 0.4611 0.6821 0.2780 0.066 Uiso 1 1 calc R . .
O5 O 0.36182(12) 0.7656(3) 0.22447(9) 0.0868(8) Uani 1 1 d . . .
C53 C 0.32224(14) 0.8268(3) 0.30290(13) 0.0591(8) Uani 1 1 d . . .
H3 H 0.2853 0.8596 0.2873 0.071 Uiso 1 1 calc R . .
N4 N 0.48545(11) 0.7931(3) 0.51935(9) 0.0559(6) Uani 1 1 d . . .
C36 C 0.53504(15) 0.7505(3) 0.54965(12) 0.0576(8) Uani 1 1 d . . .
C54 C 0.32658(13) 0.8365(3) 0.35321(12) 0.0556(8) Uani 1 1 d . . .
H2 H 0.2929 0.8743 0.3720 0.067 Uiso 1 1 calc R . .
C42 C 0.63217(13) 0.4741(4) 0.36398(14) 0.0585(8) Uani 1 1 d . . .
C37 C 0.49778(13) 0.7330(3) 0.47234(11) 0.0480(7) Uani 1 1 d . . .
C39 C 0.57811(12) 0.5920(3) 0.42514(11) 0.0474(7) Uani 1 1 d . . .
C46 C 0.56591(14) 0.4982(4) 0.29215(13) 0.0598(8) Uani 1 1 d . . .
H20 H 0.5286 0.5319 0.2772 0.072 Uiso 1 1 calc R . .
C43 C 0.67689(15) 0.3900(4) 0.33600(17) 0.0784(11) Uani 1 1 d . . .
H17 H 0.7140 0.3536 0.3505 0.094 Uiso 1 1 calc R . .
C45 C 0.60999(16) 0.4152(4) 0.26498(14) 0.0663(9) Uani 1 1 d . . .
C52 C 0.37227(15) 0.7686(4) 0.27436(12) 0.0585(8) Uani 1 1 d . . .
C32 C 0.63195(16) 0.6025(4) 0.54894(14) 0.0716(9) Uani 1 1 d . . .
H28 H 0.6620 0.5395 0.5329 0.086 Uiso 1 1 calc R . .
C35 C 0.54293(18) 0.7862(4) 0.59903(14) 0.0750(10) Uani 1 1 d . . .
H25 H 0.5130 0.8476 0.6157 0.090 Uiso 1 1 calc R . .
O6 O 0.59460(13) 0.3878(3) 0.21638(10) 0.0922(8) Uani 1 1 d . . .
C33 C 0.63890(19) 0.6389(4) 0.59806(15) 0.0798(11) Uani 1 1 d . . .
C59 C 0.34810(15) 0.7571(5) 0.46211(13) 0.0696(9) Uani 1 1 d . . .
H1A H 0.3246 0.8528 0.4701 0.104 Uiso 1 1 calc R . .
H1B H 0.3674 0.7151 0.4916 0.104 Uiso 1 1 calc R . .
H1C H 0.3203 0.6772 0.4484 0.104 Uiso 1 1 calc R . .
C34 C 0.5950(2) 0.7306(5) 0.62326(15) 0.0877(12) Uani 1 1 d . . .
H26 H 0.6009 0.7544 0.6566 0.105 Uiso 1 1 calc R . .
O4 O 0.68973(15) 0.5916(4) 0.62628(11) 0.1118(10) Uani 1 1 d . . .
C55 C 0.44623(16) 0.9327(4) 0.53116(13) 0.0732(9) Uani 1 1 d . . .
H30A H 0.4118 0.8992 0.5518 0.110 Uiso 1 1 calc R . .
H30B H 0.4300 0.9788 0.5011 0.110 Uiso 1 1 calc R . .
H30C H 0.4710 1.0120 0.5483 0.110 Uiso 1 1 calc R . .
C44 C 0.66525(16) 0.3620(4) 0.28686(16) 0.0762(10) Uani 1 1 d . . .
H18 H 0.6948 0.3065 0.2680 0.091 Uiso 1 1 calc R . .
C57 C 0.68618(14) 0.4744(5) 0.44521(15) 0.0819(11) Uani 1 1 d . . .
H22A H 0.7223 0.4498 0.4251 0.123 Uiso 1 1 calc R . .
H22B H 0.6764 0.3832 0.4659 0.123 Uiso 1 1 calc R . .
H22C H 0.6952 0.5666 0.4656 0.123 Uiso 1 1 calc R . .
C56 C 0.7350(2) 0.4922(6) 0.6037(2) 0.1090(16) Uani 1 1 d . . .
H29A H 0.7158 0.3917 0.5942 0.164 Uiso 1 1 calc R . .
H29B H 0.7686 0.4715 0.6266 0.164 Uiso 1 1 calc R . .
H29C H 0.7514 0.5455 0.5749 0.164 Uiso 1 1 calc R . .
C60 C 0.40607(19) 0.6853(5) 0.19392(14) 0.0893(12) Uani 1 1 d . . .
H8A H 0.4458 0.7404 0.1956 0.134 Uiso 1 1 calc R . .
H8B H 0.3912 0.6850 0.1604 0.134 Uiso 1 1 calc R . .
H8C H 0.4112 0.5758 0.2051 0.134 Uiso 1 1 calc R . .
C58 C 0.6392(2) 0.3086(6) 0.18611(18) 0.1122(16) Uani 1 1 d . . .
H21A H 0.6778 0.3693 0.1858 0.168 Uiso 1 1 calc R . .
H21B H 0.6230 0.3005 0.1530 0.168 Uiso 1 1 calc R . .
H21C H 0.6471 0.2022 0.1989 0.168 Uiso 1 1 calc R . .
C20 C 0.32681(12) 0.2355(3) 0.46239(11) 0.0451(7) Uani 1 1 d . . .
N2 N 0.35831(11) 0.2790(3) 0.38182(10) 0.0518(6) Uani 1 1 d . . .
C11 C 0.18903(11) 0.0242(3) 0.47868(10) 0.0410(6) Uani 1 1 d . . .
C19 C 0.37616(13) 0.2896(3) 0.43130(12) 0.0491(7) Uani 1 1 d . . .
C17 C 0.27712(12) 0.1800(3) 0.42935(10) 0.0457(6) Uani 1 1 d . . .
O2 O 0.39217(10) 0.3306(3) 0.58280(8) 0.0713(6) Uani 1 1 d . . .
N3 N 0.12707(10) -0.0175(3) 0.41100(8) 0.0461(6) Uani 1 1 d . . .
C16 C 0.20461(13) 0.0028(3) 0.52840(11) 0.0510(7) Uani 1 1 d . . .
H60 H 0.2422 0.0444 0.5407 0.061 Uiso 1 1 calc R . .
C6 C 0.21073(15) 0.2024(3) 0.26608(11) 0.0546(7) Uani 1 1 d . . .
C7 C 0.25533(13) 0.2004(3) 0.34124(10) 0.0478(7) Uani 1 1 d . . .
C1 C 0.16779(13) 0.1220(3) 0.29780(11) 0.0509(7) Uani 1 1 d . . .
C21 C 0.33434(13) 0.2545(3) 0.51287(11) 0.0508(7) Uani 1 1 d . . .
H54 H 0.3017 0.2251 0.5340 0.061 Uiso 1 1 calc R . .
O3 O 0.17481(11) -0.1074(3) 0.60839(8) 0.0730(6) Uani 1 1 d . . .
C9 C 0.17950(12) 0.0683(3) 0.39501(10) 0.0434(6) Uani 1 1 d . . .
C8 C 0.19616(12) 0.1230(3) 0.34651(10) 0.0457(6) Uani 1 1 d . . .
N1 N 0.26322(12) 0.2487(3) 0.29283(9) 0.0554(6) Uani 1 1 d . . .
C18 C 0.29662(12) 0.2169(3) 0.38123(11) 0.0463(6) Uani 1 1 d . . .
C12 C 0.13224(12) -0.0444(3) 0.46103(10) 0.0448(7) Uani 1 1 d . . .
C15 C 0.16432(14) -0.0796(4) 0.55931(11) 0.0538(7) Uani 1 1 d . . .
C13 C 0.09227(14) -0.1295(4) 0.49216(11) 0.0561(8) Uani 1 1 d . . .
H44 H 0.0551 -0.1745 0.4802 0.067 Uiso 1 1 calc R . .
C22 C 0.38996(13) 0.3170(3) 0.53258(11) 0.0518(7) Uani 1 1 d . . .
C10 C 0.21852(11) 0.0991(3) 0.43637(10) 0.0425(6) Uani 1 1 d . . .
C24 C 0.43255(13) 0.3467(3) 0.45092(12) 0.0526(7) Uani 1 1 d . . .
H57 H 0.4656 0.3754 0.4300 0.063 Uiso 1 1 calc R . .
C14 C 0.10848(14) -0.1458(4) 0.54065(12) 0.0604(8) Uani 1 1 d . . .
H45 H 0.0818 -0.2022 0.5618 0.072 Uiso 1 1 calc R . .
C23 C 0.43920(14) 0.3602(3) 0.50120(12) 0.0538(7) Uani 1 1 d . . .
H56 H 0.4768 0.3985 0.5144 0.065 Uiso 1 1 calc R . .
C5 C 0.19817(18) 0.2265(4) 0.21678(12) 0.0695(9) Uani 1 1 d . . .
H31 H 0.2271 0.2804 0.1969 0.083 Uiso 1 1 calc R . .
C2 C 0.11084(16) 0.0691(4) 0.27671(12) 0.0652(8) Uani 1 1 d . . .
H35 H 0.0809 0.0180 0.2964 0.078 Uiso 1 1 calc R . .
C29 C 0.40573(15) 0.2330(4) 0.34548(14) 0.0703(9) Uani 1 1 d . . .
H51A H 0.4306 0.3260 0.3369 0.105 Uiso 1 1 calc R . .
H51B H 0.3853 0.1919 0.3164 0.105 Uiso 1 1 calc R . .
H51C H 0.4325 0.1509 0.3592 0.105 Uiso 1 1 calc R . .
C4 C 0.14328(19) 0.1712(4) 0.19720(12) 0.0733(10) Uani 1 1 d . . .
H32 H 0.1349 0.1855 0.1637 0.088 Uiso 1 1 calc R . .
C3 C 0.09926(17) 0.0925(5) 0.22756(12) 0.0715(9) Uani 1 1 d . . .
C27 C 0.07303(14) -0.0714(5) 0.38352(13) 0.0707(9) Uani 1 1 d . . .
H42A H 0.0864 -0.1426 0.3575 0.106 Uiso 1 1 calc R . .
H42B H 0.0518 0.0203 0.3695 0.106 Uiso 1 1 calc R . .
H42C H 0.0448 -0.1280 0.4052 0.106 Uiso 1 1 calc R . .
O1 O 0.04480(14) 0.0433(4) 0.20400(10) 0.0974(8) Uani 1 1 d . . .
C25 C 0.30321(18) 0.3795(4) 0.27485(14) 0.0770(10) Uani 1 1 d . . .
H38A H 0.3346 0.3363 0.2529 0.116 Uiso 1 1 calc R . .
H38B H 0.3235 0.4313 0.3024 0.116 Uiso 1 1 calc R . .
H38C H 0.2779 0.4570 0.2574 0.116 Uiso 1 1 calc R . .
C26 C 0.00110(18) -0.0501(6) 0.23083(16) 0.0922(12) Uani 1 1 d . . .
H34A H 0.0206 -0.1494 0.2411 0.138 Uiso 1 1 calc R . .
H34B H -0.0346 -0.0737 0.2103 0.138 Uiso 1 1 calc R . .
H34C H -0.0125 0.0092 0.2595 0.138 Uiso 1 1 calc R . .
C28 C 0.22760(18) -0.0347(5) 0.63090(13) 0.0836(11) Uani 1 1 d . . .
H59A H 0.2655 -0.0784 0.6168 0.125 Uiso 1 1 calc R . .
H59B H 0.2269 -0.0561 0.6658 0.125 Uiso 1 1 calc R . .
H59C H 0.2264 0.0800 0.6254 0.125 Uiso 1 1 calc R . .
C30 C 0.44677(17) 0.3952(6) 0.60487(14) 0.0930(13) Uani 1 1 d . . .
H58A H 0.4820 0.3257 0.5981 0.140 Uiso 1 1 calc R . .
H58B H 0.4407 0.4031 0.6400 0.140 Uiso 1 1 calc R . .
H58C H 0.4549 0.5008 0.5915 0.140 Uiso 1 1 calc R . .

loop_
_atom_site_aniso_label
_atom_site_aniso_U_11
_atom_site_aniso_U_22
_atom_site_aniso_U_33
_atom_site_aniso_U_23
_atom_site_aniso_U_13
_atom_site_aniso_U_12
N5 0.0352(12) 0.0479(13) 0.0686(16) -0.0007(11) -0.0005(11) 0.0052(10)
C50 0.0390(16) 0.0360(14) 0.066(2) 0.0068(13) -0.0024(14) -0.0033(12)
C40 0.0345(14) 0.0383(14) 0.0677(18) 0.0075(14) 0.0008(14) -0.0024(11)
C38 0.0427(16) 0.0396(15) 0.070(2) 0.0093(13) -0.0087(15) -0.0059(12)
C49 0.0356(15) 0.0389(15) 0.067(2) -0.0003(13) -0.0021(14) 0.0016(12)
C41 0.0333(14) 0.0404(15) 0.071(2) 0.0079(14) 0.0056(13) -0.0024(11)
C48 0.0388(15) 0.0351(14) 0.0623(18) 0.0053(13) -0.0028(13) -0.0008(11)
N6 0.0340(13) 0.0511(14) 0.083(2) 0.0099(13) -0.0057(13) 0.0023(12)
C31 0.0499(17) 0.0418(16) 0.075(2) 0.0087(14) -0.0135(15) -0.0094(13)
C47 0.0334(14) 0.0366(13) 0.0603(18) 0.0042(12) -0.0025(13) 0.0005(11)
C51 0.0449(17) 0.0541(17) 0.066(2) 0.0036(15) -0.0006(15) 0.0053(13)
O5 0.0749(16) 0.117(2) 0.0682(16) 0.0007(14) -0.0166(13) 0.0223(15)
C53 0.0427(17) 0.0472(17) 0.087(2) 0.0038(16) -0.0197(16) 0.0004(13)
N4 0.0519(14) 0.0502(14) 0.0655(17) 0.0006(12) -0.0030(13) 0.0021(12)
C36 0.061(2) 0.0466(16) 0.066(2) 0.0072(15) -0.0115(16) -0.0069(14)
C54 0.0384(16) 0.0461(17) 0.082(2) -0.0034(15) -0.0056(15) 0.0054(12)
C42 0.0350(15) 0.0460(16) 0.095(3) 0.0058(16) 0.0105(15) 0.0000(13)
C37 0.0431(16) 0.0362(15) 0.065(2) 0.0061(13) -0.0008(14) -0.0043(12)
C39 0.0293(13) 0.0374(14) 0.076(2) 0.0068(13) -0.0015(13) -0.0037(11)
C46 0.0469(17) 0.0541(17) 0.078(2) 0.0036(16) 0.0070(16) 0.0024(14)
C43 0.0446(18) 0.071(2) 0.120(3) 0.014(2) 0.011(2) 0.0114(16)
C45 0.062(2) 0.0545(18) 0.082(3) 0.0003(17) 0.0184(18) 0.0016(16)
C52 0.0528(19) 0.0542(18) 0.069(2) 0.0070(15) -0.0140(15) 0.0008(15)
C32 0.064(2) 0.0581(19) 0.092(3) 0.0071(18) -0.0234(19) 0.0007(16)
C35 0.083(2) 0.070(2) 0.072(2) -0.0008(18) -0.012(2) -0.0033(19)
O6 0.0941(19) 0.0964(19) 0.0863(19) -0.0147(15) 0.0290(15) 0.0133(15)
C33 0.084(3) 0.069(2) 0.086(3) 0.018(2) -0.042(2) -0.006(2)
C59 0.0437(18) 0.084(2) 0.081(2) 0.0035(18) 0.0050(17) 0.0068(17)
C34 0.108(3) 0.082(3) 0.073(3) 0.003(2) -0.019(2) -0.006(2)
O4 0.110(2) 0.114(2) 0.111(2) 0.0093(19) -0.0567(19) 0.019(2)
C55 0.070(2) 0.070(2) 0.079(2) -0.0116(17) 0.0022(18) 0.0130(18)
C44 0.060(2) 0.068(2) 0.100(3) 0.001(2) 0.028(2) 0.0146(17)
C57 0.0436(18) 0.103(3) 0.099(3) 0.014(2) -0.0052(18) 0.0186(19)
C56 0.086(3) 0.103(3) 0.138(4) 0.032(3) -0.053(3) 0.004(3)
C60 0.088(3) 0.108(3) 0.072(2) -0.001(2) -0.013(2) 0.011(2)
C58 0.126(4) 0.101(3) 0.109(3) -0.008(3) 0.062(3) 0.003(3)
C20 0.0364(15) 0.0351(14) 0.0637(19) 0.0061(12) 0.0067(13) 0.0009(12)
N2 0.0438(13) 0.0499(13) 0.0617(16) 0.0096(12) 0.0155(12) -0.0027(11)
C11 0.0338(13) 0.0392(14) 0.0502(15) 0.0019(12) 0.0050(12) 0.0032(11)
C19 0.0424(16) 0.0413(15) 0.064(2) 0.0060(13) 0.0086(14) 0.0016(12)
C17 0.0406(15) 0.0385(14) 0.0579(17) 0.0056(13) 0.0086(13) 0.0029(12)
O2 0.0590(13) 0.0901(17) 0.0648(14) 0.0000(12) -0.0032(11) -0.0245(12)
N3 0.0352(12) 0.0482(13) 0.0549(15) -0.0022(10) 0.0002(10) 0.0002(10)
C16 0.0434(16) 0.0470(16) 0.0626(19) 0.0041(13) 0.0025(14) -0.0060(13)
C6 0.062(2) 0.0507(16) 0.0505(17) 0.0074(13) 0.0059(15) 0.0168(14)
C7 0.0467(16) 0.0409(14) 0.0558(18) 0.0061(13) 0.0140(14) 0.0074(12)
C1 0.0477(17) 0.0501(16) 0.0551(17) 0.0023(13) 0.0015(14) 0.0152(13)
C21 0.0452(16) 0.0462(16) 0.061(2) 0.0048(13) 0.0122(14) -0.0028(13)
O3 0.0761(15) 0.0867(16) 0.0560(14) 0.0163(11) -0.0062(11) -0.0240(13)
C9 0.0360(14) 0.0393(14) 0.0549(17) 0.0002(12) 0.0090(12) 0.0074(11)
C8 0.0432(15) 0.0414(15) 0.0527(17) 0.0025(12) 0.0054(13) 0.0119(12)
N1 0.0578(15) 0.0534(14) 0.0549(15) 0.0125(11) 0.0111(13) 0.0053(12)
C18 0.0409(15) 0.0410(14) 0.0569(17) 0.0036(13) 0.0063(14) 0.0027(12)
C12 0.0368(15) 0.0428(15) 0.0547(18) -0.0030(12) 0.0040(12) 0.0051(12)
C15 0.0516(17) 0.0550(18) 0.0548(19) 0.0077(14) 0.0051(14) -0.0044(14)
C13 0.0410(16) 0.0632(19) 0.064(2) 0.0009(16) 0.0045(14) -0.0142(14)
C22 0.0466(17) 0.0456(16) 0.063(2) 0.0011(13) 0.0037(14) -0.0012(13)
C10 0.0346(13) 0.0410(14) 0.0519(15) 0.0044(12) 0.0039(12) 0.0052(11)
C24 0.0376(16) 0.0461(17) 0.074(2) 0.0112(14) 0.0102(14) -0.0033(13)
C14 0.0517(18) 0.068(2) 0.062(2) 0.0096(15) 0.0141(15) -0.0118(15)
C23 0.0446(16) 0.0435(16) 0.073(2) 0.0057(14) -0.0021(15) -0.0060(13)
C5 0.076(2) 0.073(2) 0.059(2) 0.0109(16) 0.0060(18) 0.0184(19)
C2 0.065(2) 0.070(2) 0.060(2) 0.0008(16) 0.0024(17) 0.0083(17)
C29 0.0479(19) 0.084(2) 0.079(2) -0.0006(19) 0.0188(17) -0.0051(17)
C4 0.094(3) 0.080(2) 0.0461(19) 0.0072(17) -0.0030(19) 0.027(2)
C3 0.072(2) 0.084(2) 0.058(2) -0.0044(18) -0.0164(18) 0.0214(19)
C27 0.0566(19) 0.092(2) 0.0635(19) 0.0123(19) -0.0030(17) -0.0179(18)
O1 0.0902(19) 0.131(2) 0.0707(16) 0.0055(16) -0.0246(16) -0.0014(18)
C25 0.077(2) 0.072(2) 0.082(2) 0.0218(18) 0.0155(19) 0.0009(19)
C26 0.074(2) 0.112(3) 0.091(3) -0.021(2) -0.020(2) 0.010(2)
C28 0.089(3) 0.099(3) 0.062(2) 0.020(2) -0.0170(19) -0.017(2)
C30 0.083(3) 0.122(3) 0.074(2) -0.018(2) -0.001(2) -0.040(2)

loop_
_atom_type_symbol
_atom_type_description
_atom_type_scat_dispersion_real
_atom_type_scat_dispersion_imag
_atom_type_scat_source
C C 0.0033 0.0016 'International Tables Vol C Tables 4.2.6.8 and 6.1.1.4'
H H 0.0000 0.0000 'International Tables Vol C Tables 4.2.6.8 and 6.1.1.4'
N N 0.0061 0.0033 'International Tables Vol C Tables 4.2.6.8 and 6.1.1.4'
O O 0.0106 0.0060 'International Tables Vol C Tables 4.2.6.8 and 6.1.1.4'

loop_
_geom_angle_atom_site_label_1
_geom_angle_atom_site_label_2
_geom_angle_atom_site_label_3
_geom_angle
_geom_angle_site_symmetry_1
_geom_angle_site_symmetry_3
C49 N5 C48 106.5(2) . .
C49 N5 C59 118.1(2) . .
C48 N5 C59 122.0(2) . .
C51 C50 C49 118.3(3) . .
C51 C50 C47 135.1(3) . .
C49 C50 C47 106.5(3) . .
C39 C40 C47 118.9(3) . .
C39 C40 C41 107.1(2) . .
C47 C40 C41 133.9(3) . .
C37 C38 C39 117.2(3) . .
C37 C38 C31 104.7(3) . .
C39 C38 C31 138.1(3) . .
C54 C49 N5 127.8(3) . .
C54 C49 C50 122.0(3) . .
N5 C49 C50 110.2(2) . .
C46 C41 C42 118.4(3) . .
C46 C41 C40 135.8(3) . .
C42 C41 C40 105.7(3) . .
C47 C48 N5 110.8(2) . .
C47 C48 C37 120.6(2) . .
N5 C48 C37 128.6(3) . .
C42 N6 C39 108.4(2) . .
C42 N6 C57 122.8(3) . .
C39 N6 C57 128.7(3) . .
C36 C31 C32 116.6(3) . .
C36 C31 C38 107.5(3) . .
C32 C31 C38 135.9(3) . .
C48 C47 C40 119.5(3) . .
C48 C47 C50 105.9(2) . .
C40 C47 C50 134.5(3) . .
C52 C51 C50 119.8(3) . .
C52 C51 H5 120.1 . .
C50 C51 H5 120.1 . .
C52 O5 C60 118.4(3) . .
C54 C53 C52 121.2(3) . .
C54 C53 H3 119.4 . .
C52 C53 H3 119.4 . .
C36 N4 C37 107.9(2) . .
C36 N4 C55 120.5(3) . .
C37 N4 C55 126.2(3) . .
C35 C36 N4 127.8(3) . .
C35 C36 C31 122.6(3) . .
N4 C36 C31 109.6(3) . .
C53 C54 C49 118.6(3) . .
C53 C54 H2 120.7 . .
C49 C54 H2 120.7 . .
N6 C42 C43 128.8(3) . .
N6 C42 C41 110.3(3) . .
C43 C42 C41 120.8(4) . .
N4 C37 C48 128.4(2) . .
N4 C37 C38 110.3(2) . .
C48 C37 C38 121.3(3) . .
N6 C39 C40 108.5(3) . .
N6 C39 C38 129.7(3) . .
C40 C39 C38 121.8(2) . .
C45 C46 C41 120.3(3) . .
C45 C46 H20 119.8 . .
C41 C46 H20 119.8 . .
C44 C43 C42 119.1(3) . .
C44 C43 H17 120.5 . .
C42 C43 H17 120.5 . .
O6 C45 C46 115.6(3) . .
O6 C45 C44 123.9(3) . .
C46 C45 C44 120.5(3) . .
O5 C52 C51 124.7(3) . .
O5 C52 C53 115.3(3) . .
C51 C52 C53 120.0(3) . .
C33 C32 C31 119.9(4) . .
C33 C32 H28 120.1 . .
C31 C32 H28 120.1 . .
C34 C35 C36 119.4(4) . .
C34 C35 H25 120.3 . .
C36 C35 H25 120.3 . .
C45 O6 C58 118.1(3) . .
C32 C33 O4 123.9(4) . .
C32 C33 C34 121.8(3) . .
O4 C33 C34 114.3(4) . .
N5 C59 H1A 109.5 . .
N5 C59 H1B 109.5 . .
H1A C59 H1B 109.5 . .
N5 C59 H1C 109.5 . .
H1A C59 H1C 109.5 . .
H1B C59 H1C 109.5 . .
C35 C34 C33 119.6(4) . .
C35 C34 H26 120.2 . .
C33 C34 H26 120.2 . .
C33 O4 C56 117.5(3) . .
N4 C55 H30A 109.5 . .
N4 C55 H30B 109.5 . .
H30A C55 H30B 109.5 . .
N4 C55 H30C 109.5 . .
H30A C55 H30C 109.5 . .
H30B C55 H30C 109.5 . .
C43 C44 C45 120.8(3) . .
C43 C44 H18 119.6 . .
C45 C44 H18 119.6 . .
N6 C57 H22A 109.5 . .
N6 C57 H22B 109.5 . .
H22A C57 H22B 109.5 . .
N6 C57 H22C 109.5 . .
H22A C57 H22C 109.5 . .
H22B C57 H22C 109.5 . .
O4 C56 H29A 109.5 . .
O4 C56 H29B 109.5 . .
H29A C56 H29B 109.5 . .
O4 C56 H29C 109.5 . .
H29A C56 H29C 109.5 . .
H29B C56 H29C 109.5 . .
O5 C60 H8A 109.5 . .
O5 C60 H8B 109.5 . .
H8A C60 H8B 109.5 . .
O5 C60 H8C 109.5 . .
H8A C60 H8C 109.5 . .
H8B C60 H8C 109.5 . .
O6 C58 H21A 109.5 . .
O6 C58 H21B 109.5 . .
H21A C58 H21B 109.5 . .
O6 C58 H21C 109.5 . .
H21A C58 H21C 109.5 . .
H21B C58 H21C 109.5 . .
C21 C20 C19 117.7(3) . .
C21 C20 C17 136.5(2) . .
C19 C20 C17 105.8(3) . .
C19 N2 C18 106.7(2) . .
C19 N2 C29 118.4(2) . .
C18 N2 C29 122.7(3) . .
C16 C11 C12 118.4(2) . .
C16 C11 C10 135.6(2) . .
C12 C11 C10 105.9(2) . .
C24 C19 N2 128.4(3) . .
C24 C19 C20 121.2(3) . .
N2 C19 C20 110.4(2) . .
C18 C17 C10 119.0(3) . .
C18 C17 C20 106.7(2) . .
C10 C17 C20 134.3(3) . .
C22 O2 C30 118.8(3) . .
C12 N3 C9 109.0(2) . .
C12 N3 C27 121.4(2) . .
C9 N3 C27 129.6(2) . .
C15 C16 C11 120.0(3) . .
C15 C16 H60 120.0 . .
C11 C16 H60 120.0 . .
C5 C6 N1 128.6(3) . .
C5 C6 C1 122.0(3) . .
N1 C6 C1 109.4(2) . .
N1 C7 C18 129.0(3) . .
N1 C7 C8 109.5(3) . .
C18 C7 C8 121.5(2) . .
C2 C1 C6 117.0(3) . .
C2 C1 C8 136.7(3) . .
C6 C1 C8 106.3(2) . .
C20 C21 C22 121.1(3) . .
C20 C21 H54 119.4 . .
C22 C21 H54 119.4 . .
C15 O3 C28 118.5(2) . .
N3 C9 C10 108.4(2) . .
N3 C9 C8 130.1(2) . .
C10 C9 C8 121.5(2) . .
C7 C8 C9 117.0(3) . .
C7 C8 C1 106.2(2) . .
C9 C8 C1 136.8(3) . .
C7 N1 C6 108.6(2) . .
C7 N1 C25 127.0(3) . .
C6 N1 C25 120.0(3) . .
C7 C18 C17 120.8(2) . .
C7 C18 N2 128.9(3) . .
C17 C18 N2 110.2(2) . .
N3 C12 C13 129.1(3) . .
N3 C12 C11 109.6(2) . .
C13 C12 C11 121.3(3) . .
O3 C15 C16 124.9(3) . .
O3 C15 C14 115.0(3) . .
C16 C15 C14 120.1(3) . .
C14 C13 C12 118.7(3) . .
C14 C13 H44 120.7 . .
C12 C13 H44 120.7 . .
O2 C22 C23 124.0(3) . .
O2 C22 C21 116.1(3) . .
C23 C22 C21 119.8(3) . .
C9 C10 C17 119.4(2) . .
C9 C10 C11 107.2(2) . .
C17 C10 C11 133.3(2) . .
C23 C24 C19 119.6(3) . .
C23 C24 H57 120.2 . .
C19 C24 H57 120.2 . .
C13 C14 C15 121.5(3) . .
C13 C14 H45 119.3 . .
C15 C14 H45 119.3 . .
C24 C23 C22 120.4(3) . .
C24 C23 H56 119.8 . .
C22 C23 H56 119.8 . .
C4 C5 C6 119.7(3) . .
C4 C5 H31 120.1 . .
C6 C5 H31 120.1 . .
C3 C2 C1 120.4(3) . .
C3 C2 H35 119.8 . .
C1 C2 H35 119.8 . .
N2 C29 H51A 109.5 . .
N2 C29 H51B 109.5 . .
H51A C29 H51B 109.5 . .
N2 C29 H51C 109.5 . .
H51A C29 H51C 109.5 . .
H51B C29 H51C 109.5 . .
C5 C4 C3 119.9(3) . .
C5 C4 H32 120.0 . .
C3 C4 H32 120.0 . .
C2 C3 O1 123.9(4) . .
C2 C3 C4 121.0(3) . .
O1 C3 C4 115.1(3) . .
N3 C27 H42A 109.5 . .
N3 C27 H42B 109.5 . .
H42A C27 H42B 109.5 . .
N3 C27 H42C 109.5 . .
H42A C27 H42C 109.5 . .
H42B C27 H42C 109.5 . .
C3 O1 C26 118.4(3) . .
N1 C25 H38A 109.5 . .
N1 C25 H38B 109.5 . .
H38A C25 H38B 109.5 . .
N1 C25 H38C 109.5 . .
H38A C25 H38C 109.5 . .
H38B C25 H38C 109.5 . .
O1 C26 H34A 109.5 . .
O1 C26 H34B 109.5 . .
H34A C26 H34B 109.5 . .
O1 C26 H34C 109.5 . .
H34A C26 H34C 109.5 . .
H34B C26 H34C 109.5 . .
O3 C28 H59A 109.5 . .
O3 C28 H59B 109.5 . .
H59A C28 H59B 109.5 . .
O3 C28 H59C 109.5 . .
H59A C28 H59C 109.5 . .
H59B C28 H59C 109.5 . .
O2 C30 H58A 109.5 . .
O2 C30 H58B 109.5 . .
H58A C30 H58B 109.5 . .
O2 C30 H58C 109.5 . .
H58A C30 H58C 109.5 . .
H58B C30 H58C 109.5 . .

loop_
_geom_bond_atom_site_label_1
_geom_bond_atom_site_label_2
_geom_bond_distance
_geom_bond_site_symmetry_2
N5 C49 1.389(4) .
N5 C48 1.402(3) .
N5 C59 1.476(4) .
C50 C51 1.396(4) .
C50 C49 1.404(4) .
C50 C47 1.454(4) .
C40 C39 1.415(4) .
C40 C47 1.434(4) .
C40 C41 1.441(4) .
C38 C37 1.415(4) .
C38 C39 1.427(4) .
C38 C31 1.458(4) .
C49 C54 1.380(4) .
C41 C46 1.398(4) .
C41 C42 1.400(4) .
C48 C47 1.393(4) .
C48 C37 1.409(4) .
N6 C42 1.374(4) .
N6 C39 1.382(3) .
N6 C57 1.446(4) .
C31 C36 1.398(4) .
C31 C32 1.413(4) .
C51 C52 1.384(4) .
C51 H5 0.9300 .
O5 C52 1.366(4) .
O5 C60 1.416(5) .
C53 C54 1.364(4) .
C53 C52 1.397(5) .
C53 H3 0.9300 .
N4 C36 1.379(4) .
N4 C37 1.388(4) .
N4 C55 1.458(4) .
C36 C35 1.377(5) .
C54 H2 0.9300 .
C42 C43 1.398(5) .
C46 C45 1.372(4) .
C46 H20 0.9300 .
C43 C44 1.370(5) .
C43 H17 0.9300 .
C45 O6 1.372(4) .
C45 C44 1.385(5) .
C32 C33 1.369(5) .
C32 H28 0.9300 .
C35 C34 1.364(5) .
C35 H25 0.9300 .
O6 C58 1.411(5) .
C33 O4 1.377(4) .
C33 C34 1.380(6) .
C59 H1A 0.9600 .
C59 H1B 0.9600 .
C59 H1C 0.9600 .
C34 H26 0.9300 .
O4 C56 1.402(6) .
C55 H30A 0.9600 .
C55 H30B 0.9600 .
C55 H30C 0.9600 .
C44 H18 0.9300 .
C57 H22A 0.9600 .
C57 H22B 0.9600 .
C57 H22C 0.9600 .
C56 H29A 0.9600 .
C56 H29B 0.9600 .
C56 H29C 0.9600 .
C60 H8A 0.9600 .
C60 H8B 0.9600 .
C60 H8C 0.9600 .
C58 H21A 0.9600 .
C58 H21B 0.9600 .
C58 H21C 0.9600 .
C20 C21 1.382(4) .
C20 C19 1.415(4) .
C20 C17 1.455(4) .
N2 C19 1.392(4) .
N2 C18 1.406(4) .
N2 C29 1.456(4) .
C11 C16 1.395(4) .
C11 C12 1.414(4) .
C11 C10 1.443(4) .
C19 C24 1.391(4) .
C17 C18 1.398(4) .
C17 C10 1.424(4) .
O2 C22 1.362(4) .
O2 C30 1.408(4) .
N3 C12 1.374(4) .
N3 C9 1.388(3) .
N3 C27 1.437(4) .
C16 C15 1.376(4) .
C16 H60 0.9300 .
C6 C5 1.373(4) .
C6 N1 1.382(4) .
C6 C1 1.416(4) .
C7 N1 1.378(4) .
C7 C18 1.398(4) .
C7 C8 1.416(4) .
C1 C2 1.406(4) .
C1 C8 1.447(4) .
C21 C22 1.394(4) .
C21 H54 0.9300 .
O3 C15 1.364(3) .
O3 C28 1.409(4) .
C9 C10 1.414(4) .
C9 C8 1.430(4) .
N1 C25 1.457(4) .
C12 C13 1.386(4) .
C15 C14 1.399(4) .
C13 C14 1.361(4) .
C13 H44 0.9300 .
C22 C23 1.392(4) .
C24 C23 1.370(4) .
C24 H57 0.9300 .
C14 H45 0.9300 .
C23 H56 0.9300 .
C5 C4 1.358(5) .
C5 H31 0.9300 .
C2 C3 1.364(5) .
C2 H35 0.9300 .
C29 H51A 0.9600 .
C29 H51B 0.9600 .
C29 H51C 0.9600 .
C4 C3 1.403(5) .
C4 H32 0.9300 .
C3 O1 1.380(4) .
C27 H42A 0.9600 .
C27 H42B 0.9600 .
C27 H42C 0.9600 .
O1 C26 1.407(5) .
C25 H38A 0.9600 .
C25 H38B 0.9600 .
C25 H38C 0.9600 .
C26 H34A 0.9600 .
C26 H34B 0.9600 .
C26 H34C 0.9600 .
C28 H59A 0.9600 .
C28 H59B 0.9600 .
C28 H59C 0.9600 .
C30 H58A 0.9600 .
C30 H58B 0.9600 .
C30 H58C 0.9600 .
